data_2101390
loop_
_publ_author_name
'Nagata, H.'
'In, Y.'
'Doi, M.'
'Ishida, T.'
'Wakahara, A.'

_publ_section_title
;
 Structural features of four tryptophan metabolite--picric acid
 molecular complexes
;
_journal_issue 6
_journal_name_full 'Acta Crystallographica Section B'
_journal_page_first 1051
_journal_page_last 1058
_journal_paper_doi 10.1107/S0108768195005349
_journal_volume 51
_journal_year 1995
_chemical_formula_sum 'C16 H12 N4 O9'
_chemical_formula_weight 404.300
_space_group_IT_number 2
_space_group_name_Hall '-P 1'
_space_group_name_H-M_alt 'P -1'
_symmetry_cell_setting triclinic
_symmetry_space_group_name_Hall '-P 1'
_symmetry_space_group_name_H-M 'P -1'
_cell_angle_alpha 93.78(6)
_cell_angle_beta 99.96(7)
_cell_angle_gamma 100.19(3)
_cell_formula_units_Z 2
_cell_length_a 7.628(5)
_cell_length_b 16.715(6)
_cell_length_c 6.850(2)
_cell_volume 842.4(7)
_diffrn_radiation_type Cu
_diffrn_radiation_wavelength 1.54184
_exptl_absorpt_coefficient_mu 1.075
_exptl_crystal_density_diffrn 1.593
_exptl_crystal_density_meas 1.576(3)
_exptl_crystal_F_000 416
_cod_data_source_file as0686.cif
_cod_data_source_block as0686c
_cod_original_cell_volume 842.5(7)
_cod_database_code 2101390

loop_
_space_group_symop_id
_space_group_symop_operation_xyz
1 x,y,z
2 -x,-y,-z

loop_
_atom_site_label
_atom_site_fract_x
_atom_site_fract_y
_atom_site_fract_z
_atom_site_U_iso_or_equiv
C(1) .3231(7) .8560(3) .8394(7) .056(3)
O(1) .4344(7) .9282(3) .8760(7) .066(3)
C(2) .3722(6) .7807(3) .8672(7) .052(3)
N(2) .5628(6) .7773(4) .9495(8) .074(3)
O(2) .6756(6) .8380(3) .9565(9) .114(4)
O(2') .5945(6) .7134(3) 1.0080(8) .110(4)
C(3) .2532(7) .7074(3) .830(7) .052(3)
C(4) .0739(6) .7088(3) .7563(7) .049(3)
N(4) -.0568(7) .6298(3) .7148(7) .067(3)
O(4) .0042(7) .5682(3) .7054(8) .101(4)
O(4') -.2160(6) .6326(3) .6918(9) .115(4)
C(5) .0121(7) .7795(3) .7228(7) .054(3)
C(6) .1338(8) .8517(3) .7652(7) .059(3)
N(6) .0660(10) .9275(4) .7361(9) .093(4)
O(6) -0.0873(8) .9216(3) .6450(10) .135(5)
O(6') .1650(10) .9915(3) .7980(10) .152(6)
O(1') -.147(2) .7800(10) .646(2) .090(10)
N(1A) -.0196(5) .7057(3) .2223(6) .057(3)
C(2A) .0464(7) .6357(3) .2496(8) .056(3)
C(3A) .2296(6) .6550(3) .3190(7) .049(3)
C(4A) .4460(7) .7978(3) .3878(7) .054(3)
C(5A) .4444(8) .8789(4) .3774(9) .069(4)
C(6A) .2830(10) .9075(3) .3152(9) .075(4)
C(7A) .1208(8) .8543(3) .2601(8) .063(4)
C(8A) .1206(6) .7720(3) .2671(7) .049(3)
C(9A) .2792(6) .7405(3) .3314(7) .045(3)
C(10A) .3549(7) .5962(3) .3782(8) .057(3)
C(11A) .4190(7) .5566(3) .2083(8) .056(3)
O(12A) .3254(5) .5403(2) .0411(6) .073(3)
O(12'A) .5758(3) .5361(3) .2550(6) .082(3)
H(3) .2984 .6500 .8552 .050
H(1A) -.1413 .7057 .1403 .050
H(2A) -.0340 .5747 .2213 .050
H(4A) .5507 .7662 .4403 .050
H(5A) .5707 .9113 .4272 .050
H(6A) .2893 .9735 .3109 .050
H(7A) -.0066 .8759 .2117 .050
H(10a) .4771 .6388 .4484 .050
H(10b) .2588 .5454 .4117 .050

loop_
_geom_angle_atom_site_label_1
_geom_angle_atom_site_label_2
_geom_angle_atom_site_label_3
_geom_angle
O(1) C(1) C(2) 125.8(3)
O(1) C(1) C(6) 119.7(3)
C(2) C(1) C(6) 114.4(3)
C(1) C(2) N(2) 119.6(3)
C(1) C(2) C(3) 124.3(3)
N(2) C(2) C(3) 116.0(3)
C(2) N(2) O(2) 117.9(3)
C(2) N(2) O(2') 117.7(3)
O(2) N(2) O(2') 124.3(4)
C(2) C(3) C(4) 117.4(3)
C(3) C(4) N(4) 118.1(3)
C(3) C(4) C(5) 122.8(3)
N(4) C(4) C(5) 119.2(3)
C(4) N(4) O(4) 117.6(3)
C(4) N(4) O(4') 117.1(3)
O(4) N(4) O(4') 125.3(4)
C(4) C(5) C(6) 118.3(3)
C(4) C(5) O(1') 122.4(7)
C(6) C(5) O(1') 119.2(7)
C(1) C(6) C(5) 122.8(3)
C(1) C(6) N(6) 119.1(3)
C(5) C(6) N(6) 118.1(4)
C(6) N(6) O(6) 117.3(4)
C(6) N(6) O(6') 118.9(4)
O(6) N(6) O(6') 123.7(5)
C(2A) N(1A) C(8A) 109.6(3)
N(1A) C(2A) C(3A) 109.4(3)
C(2A) C(3A) C(9A) 106.8(3)
C(2A) C(3A) C(10A) 126.9(3)
C(9A) C(3A) C(10A) 126.2(3)
C(5A) C(4A) C(9A) 118.8(3)
C(4A) C(5A) C(6A) 121.9(4)
C(5A) C(6A) C(7A) 120.9(4)
C(6A) C(7A) C(8A) 117.9(3)
N(1A) C(8A) C(7A) 130.6(3)
N(1A) C(8A) C(9A) 106.1(3)
C(7A) C(8A) C(9A) 123.2(3)
C(3A) C(9A) C(4A) 134.8(3)
C(3A) C(9A) C(8A) 107.9(3)
C(4A) C(9A) C(8A) 117.3(3)
C(3A) C(10A) C(11A) 114.6(3)
C(10A) C(11A) O(12A) 122.5(3)
C(10A) C(11A) O(12'A) 114.7(3)
O(12A) C(11A) O(12'A) 122.6(3)

loop_
_geom_bond_atom_site_label_1
_geom_bond_atom_site_label_2
_geom_bond_distance
C(1) O(1) 1.328(7)
C(1) C(2) 1.390(7)
C(1) C(6) 1.433(7)
C(2) N(2) 1.478(8)
C(2) C(3) 1.371(7)
N(2) O(2) 1.202(8)
N(2) O(2') 1.213(7)
C(3) C(4) 1.379(7)
C(4) N(4) 1.485(7)
C(4) C(5) 1.367(7)
N(4) O(4) 1.204(7)
N(4) O(4') 1.208(7)
C(5) C(6) 1.366(7)
C(5) O(1') 1.24(2)
C(6) N(6) 1.463(8)
N(6) O(6) 1.212(9)
N(6) O(6') 1.201(9)
N(1A) C(2A) 1.365(7)
N(1A) C(8A) 1.374(6)
C(2A) C(3A) 1.369(7)
C(3A) C(9A) 1.405(6)
C(3A) C(10A) 1.515(7)
C(4A) C(5A) 1.365(8)
C(4A) C(9A) 1.427(7)
C(5A) C(6A) 1.405(9)
C(6A) C(7A) 1.368(8)
C(7A) C(8A) 1.380(7)
C(8A) C(9A) 1.417(6)
C(10A) C(11A) 1.497(7)
C(11A) O(12A) 1.226(6)
C(11A) O(12'A) 1.296(7)

loop_
_geom_torsion_atom_site_label_1
_geom_torsion_atom_site_label_2
_geom_torsion_atom_site_label_3
_geom_torsion_atom_site_label_4
_geom_torsion
O(1) C(1) C(2) N(2) 1.7(5)
O(1) C(1) C(2) C(3) 179.2(6)
C(6) C(1) C(2) N(2) -178.0(5)
C(6) C(1) C(2) C(3) -0.6(5)
O(1) C(1) C(6) C(5) 179.4(6)
O(1) C(1) C(6) N(6) -1.6(5)
C(2) C(1) C(6) C(5) -0.8(5)
C(2) C(1) C(6) N(6) 178.2(6)
C(1) C(2) N(2) O(2) -13.2(5)
C(1) C(2) N(2) O(2') 165.9(6)
C(3) C(2) N(2) O(2) 169.2(6)
C(3) C(2) N(2) O(2') -11.8(5)
C(1) C(2) C(3) C(4) 1.4(4)
N(2) C(2) C(3) C(4) 179.0(5)
C(2) C(3) C(4) N(4) 179.8(5)
C(2) C(3) C(4) C(5) -1.0(5)
C(3) C(4) N(4) O(4) -15.9(5)
C(3) C(4) N(4) O(4') 164.6(6)
C(5) C(4) N(4) O(4) 164.9(6)
C(5) C(4) N(4) O(4') 14.6(5)
C(3) C(4) C(5) C(6) -0.2(5)
C(3) C(4) C(5) O(1') 176.0(10)
N(4) C(4) C(5) C(6) 178.9(6)
N(4) C(4) C(5) O(1') -5.0(10)
C(4) C(5) C(6) C(1) 1.2(5)
C(4) C(5) C(6) N(6) -177.8(6)
O(1') C(5) C(6) C(1) -175.0(10)
O(1') C(5) C(6) N(6) 6.0(10)
C(1) C(6) N(6) O(6) 168.7(7)
C(1) C(6) N(6) O(6') -9.3(6)
C(5) C(6) N(6) O(6) -12.3(6)
C(5) C(6) N(6) O(6') 169.7(8)
C(8A) N(1A) C(2A) C(3A) 2.0(4)
C(2A) N(1A) C(8A) C(7A) 179.3(6)
C(2A) N(1A) C(8A) C(9A) -2.0(4)
N(1A) C(2A) C(3A) C(9A) -1.1(4)
N(1A) C(2A) C(3A) C(10A) 177.0(5)
C(2A) C(3A) C(9A) C(4A) -178.6(6)
C(2A) C(3A) C(9A) C(8A) -0.1(4)
C(10A) C(3A) C(9A) C(4A) 3.3(6)
C(10A) C(3A) C(9A) C(8A) -178.2(5)
C(2A) C(3A) C(10A) C(11A) 83.3(5)
C(9A) C(3A) C(10A) C(11A) -98.9(5)
C(9A) C(4A) C(5A) C(6A) 0.8(5)
C(5A) C(4A) C(9A) C(3A) 178.5(7)
C(5A) C(4A) C(9A) C(8A) 0.1(5)
C(4A) C(5A) C(6A) C(7A) -0.8(6)
C(5A) C(6A) C(7A) C(8A) -0.2(5)
C(6A) C(7A) C(8A) N(1A) 179.6(6)
C(6A) C(7A) C(8A) C(9A) 1.1(5)
N(1A) C(8A) C(9A) C(3A) 1.3(4)
N(1A) C(8A) C(9A) C(4A) -179.9(5)
C(7A) C(8A) C(9A) C(3A) -179.9(5)
C(7A) C(8A) C(9A) C(4A) -1.1(4)
C(3A) C(10A) C(11A) O(12A) -32.6(5)
C(3A) C(10A) C(11A) O(12'A) 151.8(5)
